data_4002992
loop_
_publ_author_name
'Zhou, Laidong'
'Assoud, Abdeljalil'
'Shyamsunder, Abhinandan'
'Huq, Ashfia'
'Zhang, Qiang'
'Hartmann, Pascal'
'Kulisch, Joern'
'Nazar, Linda F.'

_publ_section_title
;
 An Entropically Stabilized Fast-Ion Conductor: Li3.25[Si0.25P0.75]S4
;
_journal_issue 19
_journal_name_full 'Chemistry of Materials'
_journal_page_first 7801
_journal_paper_doi 10.1021/acs.chemmater.9b00657
_journal_volume 31
_journal_year 2019
_chemical_formula_moiety 'Li3.23 P0.75 S4 Si0.25'
_chemical_formula_sum 'Li3.23 P0.75 S4 Si0.25'
_chemical_formula_weight 180.90
_space_group_crystal_system orthorhombic
_space_group_IT_number 62
_space_group_name_Hall '-P 2ac 2n'
_space_group_name_H-M_alt 'P n m a'
_symmetry_space_group_name_Hall '-P 2ac 2n'
_symmetry_space_group_name_H-M 'P n m a'
_audit_creation_method SHELXL-2018
_cell_angle_alpha 90
_cell_angle_beta 90
_cell_angle_gamma 90
_cell_formula_units_Z 4
_cell_length_a 13.156(7)
_cell_length_b 8.016(4)
_cell_length_c 6.132(3)
_cell_measurement_reflns_used 465
_cell_measurement_temperature 180(2)
_cell_measurement_theta_max 30.0
_cell_measurement_theta_min 1.5
_cell_volume 646.7(6)
_computing_cell_refinement 'SMART, 'Bruker APEX II'
_computing_data_collection 'Bruker kappa APEX II'
_computing_data_reduction 'SAINT, 'Bruker APEX II'
_computing_molecular_graphics Diamond
_computing_structure_refinement 'SHELXL-2018 (Sheldrick, 2018)'
_computing_structure_solution 'SHELXL-2018 (Sheldrick, 2018)'
_diffrn_ambient_temperature 180(2)
_diffrn_measured_fraction_theta_full 0.997
_diffrn_measured_fraction_theta_max 0.996
_diffrn_measurement_device_type 'BRUKER kappa APEX II'
_diffrn_measurement_method 'Omega and phi scan'
_diffrn_radiation_monochromator graphite
_diffrn_radiation_source 'fine-focus sealed tube'
_diffrn_radiation_type MoK\a
_diffrn_radiation_wavelength 0.71073
_diffrn_reflns_av_R_equivalents 0.0482
_diffrn_reflns_av_unetI/netI 0.0436
_diffrn_reflns_Laue_measured_fraction_full 0.997
_diffrn_reflns_Laue_measured_fraction_max 0.996
_diffrn_reflns_limit_h_max 18
_diffrn_reflns_limit_h_min -14
_diffrn_reflns_limit_k_max 11
_diffrn_reflns_limit_k_min -7
_diffrn_reflns_limit_l_max 8
_diffrn_reflns_limit_l_min -8
_diffrn_reflns_number 4308
_diffrn_reflns_point_group_measured_fraction_full 0.997
_diffrn_reflns_point_group_measured_fraction_max 0.996
_diffrn_reflns_theta_full 25.242
_diffrn_reflns_theta_max 30.128
_diffrn_reflns_theta_min 3.666
_diffrn_standards_decay_% 0
_diffrn_standards_interval_time 3
_diffrn_standards_number 3
_exptl_absorpt_coefficient_mu 1.559
_exptl_absorpt_correction_T_max 0.7460
_exptl_absorpt_correction_T_min 0.6980
_exptl_absorpt_correction_type multi-scan
_exptl_absorpt_process_details SADABS
_exptl_crystal_colour colourless
_exptl_crystal_density_diffrn 1.858
_exptl_crystal_description Block
_exptl_crystal_F_000 354
_exptl_crystal_size_max 0.100
_exptl_crystal_size_mid 0.065
_exptl_crystal_size_min 0.038
_refine_diff_density_max 0.598
_refine_diff_density_min -0.451
_refine_diff_density_rms 0.109
_refine_ls_extinction_method none
_refine_ls_goodness_of_fit_ref 0.984
_refine_ls_hydrogen_treatment undef
_refine_ls_matrix_type full
_refine_ls_number_parameters 62
_refine_ls_number_reflns 1017
_refine_ls_number_restraints 6
_refine_ls_restrained_S_all 0.981
_refine_ls_R_factor_all 0.0458
_refine_ls_R_factor_gt 0.0311
_refine_ls_shift/su_max 0.000
_refine_ls_shift/su_mean 0.000
_refine_ls_structure_factor_coef Fsqd
_refine_ls_weighting_details 'w=1/[\s^2^(Fo^2^)+(0.0391P)^2^] where P=(Fo^2^+2Fc^2^)/3'
_refine_ls_weighting_scheme calc
_refine_ls_wR_factor_gt 0.0686
_refine_ls_wR_factor_ref 0.0737
_reflns_Friedel_coverage 0.000
_reflns_number_gt 812
_reflns_number_total 1017
_reflns_threshold_expression 'I > 2\s(I)'
_cod_data_source_file Li3.25Si0.25P0.75S4-180K.cif
_cod_data_source_block Li3.25Si0.25P0.75S4-180K
_cod_original_cell_volume 646.8(6)
_cod_database_code 4002992
_shelx_space_group_comment
;
The symmetry employed for this shelxl refinement is uniquely defined
by the following loop, which should always be used as a source of
symmetry information in preference to the above space-group names.
They are only intended as comments.
;
_shelx_estimated_absorpt_t_min 0.860
_shelx_estimated_absorpt_t_max 0.943

loop_
_space_group_symop_operation_xyz
'x, y, z'
'-x+1/2, -y, z+1/2'
'-x, y+1/2, -z'
'x+1/2, -y+1/2, -z+1/2'
'-x, -y, -z'
'x-1/2, y, -z-1/2'
'x, -y-1/2, z'
'-x-1/2, y-1/2, z-1/2'

loop_
_atom_site_label
_atom_site_type_symbol
_atom_site_fract_x
_atom_site_fract_y
_atom_site_fract_z
_atom_site_U_iso_or_equiv
_atom_site_adp_type
_atom_site_occupancy
_atom_site_site_symmetry_order
_atom_site_calc_flag
_atom_site_refinement_flags_posn
_atom_site_refinement_flags_adp
_atom_site_refinement_flags_occupancy
P1 P 0.08714(6) 0.250000 0.15547(11) 0.01239(17) Uani 0.75 2 d S T P
Si1 Si 0.08714(6) 0.250000 0.15547(11) 0.01239(17) Uani 0.25 2 d S T P
S1 S 0.15276(4) 0.03467(6) 0.27540(8) 0.01825(15) Uani 1 1 d . . .
S2 S -0.06200(6) 0.250000 0.26907(12) 0.01579(17) Uani 1 2 d S T P
S3 S 0.10062(6) 0.250000 -0.17941(11) 0.01811(18) Uani 1 2 d S T P
Li1A Li 0.3300(4) 0.0303(5) 0.3839(9) 0.0326(13) Uani 0.918(10) 1 d . U P
Li1B Li 0.338(4) 0.015(7) 0.217(10) 0.0326(13) Uani 0.082(10) 1 d . U P
Li2 Li 0.0052(7) 0.0448(11) 0.5544(15) 0.029(3) Uani 0.442(17) 1 d . . .
Li3A Li -0.083(3) 0.250000 -0.167(8) 0.052(18) Uani 0.20(4) 2 d S T .
Li3B Li -0.070(3) 0.250000 -0.305(9) 0.025(16) Uiso 0.14(4) 2 d S . .

loop_
_atom_site_aniso_label
_atom_site_aniso_U_11
_atom_site_aniso_U_22
_atom_site_aniso_U_33
_atom_site_aniso_U_23
_atom_site_aniso_U_13
_atom_site_aniso_U_12
P1 0.0156(4) 0.0127(3) 0.0088(3) 0.000 0.0015(3) 0.000
Si1 0.0156(4) 0.0127(3) 0.0088(3) 0.000 0.0015(3) 0.000
S1 0.0189(3) 0.0182(3) 0.0176(2) 0.00329(19) 0.00030(18) 0.0027(2)
S2 0.0169(4) 0.0160(3) 0.0145(3) 0.000 0.0010(2) 0.000
S3 0.0273(4) 0.0172(3) 0.0098(3) 0.000 0.0026(3) 0.000
Li1A 0.027(2) 0.028(2) 0.043(3) 0.017(2) -0.006(2) -0.0008(18)
Li1B 0.027(2) 0.028(2) 0.043(3) 0.017(2) -0.006(2) -0.0008(18)
Li2 0.020(5) 0.033(6) 0.035(6) 0.015(4) 0.010(4) -0.004(4)
Li3A 0.07(3) 0.05(2) 0.04(3) 0.000 0.00(2) 0.000

loop_
_atom_type_symbol
_atom_type_description
_atom_type_scat_dispersion_real
_atom_type_scat_dispersion_imag
_atom_type_scat_source
Li Li -0.0003 0.0001 'International Tables Vol C Tables 4.2.6.8 and 6.1.1.4'
P P 0.1023 0.0942 'International Tables Vol C Tables 4.2.6.8 and 6.1.1.4'
S S 0.1246 0.1234 'International Tables Vol C Tables 4.2.6.8 and 6.1.1.4'
Si Si 0.0817 0.0704 'International Tables Vol C Tables 4.2.6.8 and 6.1.1.4'

loop_
_geom_angle_atom_site_label_1
_geom_angle_atom_site_label_2
_geom_angle_atom_site_label_3
_geom_angle
_geom_angle_site_symmetry_1
_geom_angle_site_symmetry_3
S3 P1 S1 108.59(3) . .
S3 P1 S1 108.59(3) . 7_565
S1 P1 S1 113.39(6) . 7_565
S3 P1 S2 114.48(5) . .
S1 P1 S2 105.95(3) . .
S1 P1 S2 105.95(3) 7_565 .
S3 P1 Li3A 53.5(10) . .
S1 P1 Li3A 123.30(3) . .
S1 P1 Li3A 123.30(3) 7_565 .
S2 P1 Li3A 61.0(10) . .
S3 P1 Li1A 54.27(11) . 2_554
S1 P1 Li1A 54.56(11) . 2_554
S1 P1 Li1A 132.17(10) 7_565 2_554
S2 P1 Li1A 121.86(9) . 2_554
Li3A P1 Li1A 84.6(7) . 2_554
S3 P1 Li1A 54.27(11) . 8_665
S1 P1 Li1A 132.17(10) . 8_665
S1 P1 Li1A 54.56(11) 7_565 8_665
S2 P1 Li1A 121.86(9) . 8_665
Li3A P1 Li1A 84.6(7) . 8_665
Li1A P1 Li1A 96.9(2) 2_554 8_665
P1 S1 Li2 90.9(2) . 5_556
P1 S1 Li1A 120.78(10) . .
Li2 S1 Li1A 134.9(3) 5_556 .
P1 S1 Li1B 114.5(12) . .
Li2 S1 Li1B 153.7(12) 5_556 .
Li1A S1 Li1B 24.5(14) . .
P1 S1 Li1A 82.44(11) . 2_554
Li2 S1 Li1A 116.4(3) 5_556 2_554
Li1A S1 Li1A 100.12(13) . 2_554
Li1B S1 Li1A 75.7(15) . 2_554
P1 S1 Li3B 126.8(9) . 5
Li2 S1 Li3B 50.4(10) 5_556 5
Li1A S1 Li3B 112.3(9) . 5
Li1B S1 Li3B 111.9(15) . 5
Li1A S1 Li3B 85.3(13) 2_554 5
P1 S1 Li3A 120.4(9) . 5
Li2 S1 Li3A 64.3(11) 5_556 5
Li1A S1 Li3A 113.8(9) . 5
Li1B S1 Li3A 104.9(17) . 5
Li1A S1 Li3A 65.8(12) 2_554 5
Li3B S1 Li3A 19.5(12) 5 5
P1 S1 Li2 84.0(2) . .
Li2 S1 Li2 22.5(4) 5_556 .
Li1A S1 Li2 122.7(3) . .
Li1B S1 Li2 147.0(14) . .
Li1A S1 Li2 135.9(2) 2_554 .
Li3B S1 Li2 70.2(11) 5 .
Li3A S1 Li2 86.1(12) 5 .
P1 S1 Li1B 119.4(11) . 2
Li2 S1 Li1B 64.7(11) 5_556 2
Li1A S1 Li1B 71.5(11) . 2
Li1B S1 Li1B 95.2(17) . 2
Li1A S1 Li1B 158.0(11) 2_554 2
Li3B S1 Li1B 79.6(17) 5 2
Li3A S1 Li1B 98.3(16) 5 2
Li2 S1 Li1B 52.1(11) . 2
P1 S2 Li1B 123.5(13) . 6_556
P1 S2 Li1B 123.5(13) . 4_455
Li1B S2 Li1B 110(3) 6_556 4_455
P1 S2 Li1A 114.73(11) . 6_556
Li1B S2 Li1A 25.0(15) 6_556 6_556
Li1B S2 Li1A 105.8(14) 4_455 6_556
P1 S2 Li1A 114.73(11) . 4_455
Li1B S2 Li1A 105.8(14) 6_556 4_455
Li1B S2 Li1A 25.0(15) 4_455 4_455
Li1A S2 Li1A 91.9(2) 6_556 4_455
P1 S2 Li2 84.4(2) . .
Li1B S2 Li2 69.2(16) 6_556 .
Li1B S2 Li2 134.3(15) 4_455 .
Li1A S2 Li2 90.0(2) 6_556 .
Li1A S2 Li2 157.6(2) 4_455 .
P1 S2 Li2 84.4(2) . 7_565
Li1B S2 Li2 134.3(15) 6_556 7_565
Li1B S2 Li2 69.2(16) 4_455 7_565
Li1A S2 Li2 157.6(2) 6_556 7_565
Li1A S2 Li2 90.0(2) 4_455 7_565
Li2 S2 Li2 80.0(4) . 7_565
P1 S2 Li3B 112.0(9) . 1_556
Li1B S2 Li3B 86.5(16) 6_556 1_556
Li1B S2 Li3B 86.5(16) 4_455 1_556
Li1A S2 Li3B 111.0(6) 6_556 1_556
Li1A S2 Li3B 111.0(6) 4_455 1_556
Li2 S2 Li3B 48.0(5) . 1_556
Li2 S2 Li3B 48.0(5) 7_565 1_556
P1 S2 Li3A 76.4(10) . .
Li1B S2 Li3A 88.7(17) 6_556 .
Li1B S2 Li3A 88.7(17) 4_455 .
Li1A S2 Li3A 63.8(6) 6_556 .
Li1A S2 Li3A 63.8(6) 4_455 .
Li2 S2 Li3A 135.7(4) . .
Li2 S2 Li3A 135.7(4) 7_565 .
Li3B S2 Li3A 171.6(14) 1_556 .
P1 S2 Li2 82.73(19) . 3_556
Li1B S2 Li2 149.2(14) 6_556 3_556
Li1B S2 Li2 55.0(15) 4_455 3_556
Li1A S2 Li2 160.4(2) 6_556 3_556
Li1A S2 Li2 71.7(2) 4_455 3_556
Li2 S2 Li2 101.10(8) . 3_556
Li2 S2 Li2 21.5(4) 7_565 3_556
Li3B S2 Li2 67.2(4) 1_556 3_556
Li3A S2 Li2 115.3(3) . 3_556
P1 S2 Li2 82.73(19) . 5_556
Li1B S2 Li2 55.0(15) 6_556 5_556
Li1B S2 Li2 149.2(14) 4_455 5_556
Li1A S2 Li2 71.7(2) 6_556 5_556
Li1A S2 Li2 160.4(2) 4_455 5_556
Li2 S2 Li2 21.4(4) . 5_556
Li2 S2 Li2 101.10(8) 7_565 5_556
Li3B S2 Li2 67.2(4) 1_556 5_556
Li3A S2 Li2 115.3(3) . 5_556
Li2 S2 Li2 121.8(4) 3_556 5_556
P1 S3 Li1B 107.4(16) . 8_665
P1 S3 Li1B 107.4(16) . 2_554
Li1B S3 Li1B 128(3) 8_665 2_554
P1 S3 Li3B 103.9(14) . .
Li1B S3 Li3B 103.7(14) 8_665 .
Li1B S3 Li3B 103.7(14) 2_554 .
P1 S3 Li3A 83.3(12) . .
Li1B S3 Li3A 110.6(13) 8_665 .
Li1B S3 Li3A 110.6(13) 2_554 .
Li3B S3 Li3A 20.6(13) . .
P1 S3 Li1A 82.79(12) . 8_665
Li1B S3 Li1A 24.8(15) 8_665 8_665
Li1B S3 Li1A 137.6(13) 2_554 8_665
Li3B S3 Li1A 113.75(12) . 8_665
Li3A S3 Li1A 111.5(2) . 8_665
P1 S3 Li1A 82.79(12) . 2_554
Li1B S3 Li1A 137.6(13) 8_665 2_554
Li1B S3 Li1A 24.8(15) 2_554 2_554
Li3B S3 Li1A 113.75(12) . 2_554
Li3A S3 Li1A 111.5(2) . 2_554
Li1A S3 Li1A 132.4(2) 8_665 2_554
P1 S3 Li2 125.18(19) . 1_554
Li1B S3 Li2 123.9(16) 8_665 1_554
Li1B S3 Li2 55.6(14) 2_554 1_554
Li3B S3 Li2 49.4(8) . 1_554
Li3A S3 Li2 62.8(9) . 1_554
Li1A S3 Li2 147.8(2) 8_665 1_554
Li1A S3 Li2 72.8(2) 2_554 1_554
P1 S3 Li2 125.18(19) . 7_564
Li1B S3 Li2 55.6(14) 8_665 7_564
Li1B S3 Li2 123.9(16) 2_554 7_564
Li3B S3 Li2 49.4(8) . 7_564
Li3A S3 Li2 62.8(9) . 7_564
Li1A S3 Li2 72.8(2) 8_665 7_564
Li1A S3 Li2 147.8(2) 2_554 7_564
Li2 S3 Li2 77.2(4) 1_554 7_564
Li1B Li1A S1 80(3) . .
Li1B Li1A S2 70(3) . 6_656
S1 Li1A S2 116.24(17) . 6_656
Li1B Li1A S3 72(3) . 2
S1 Li1A S3 109.09(19) . 2
S2 Li1A S3 112.4(2) 6_656 2
Li1B Li1A S1 158(3) . 2
S1 Li1A S1 111.00(19) . 2
S2 Li1A S1 118.1(2) 6_656 2
S3 Li1A S1 85.79(14) 2 2
Li1B Li1A Li3A 132(3) . 6_656
S1 Li1A Li3A 124.6(9) . 6_656
S2 Li1A Li3A 62.4(9) 6_656 6_656
S3 Li1A Li3A 122.5(8) 2 6_656
S1 Li1A Li3A 58.5(8) 2 6_656
Li1B Li1A P1 115(3) . 2
S1 Li1A P1 120.81(16) . 2
S2 Li1A P1 122.69(17) 6_656 2
S3 Li1A P1 42.94(7) 2 2
S1 Li1A P1 43.01(7) 2 2
Li3A Li1A P1 88.7(7) 6_656 2
Li1B Li1A Li2 41(3) . 2_554
S1 Li1A Li2 120.6(3) . 2_554
S2 Li1A Li2 58.09(19) 6_656 2_554
S3 Li1A Li2 56.3(2) 2 2_554
S1 Li1A Li2 122.8(2) 2 2_554
Li3A Li1A Li2 104.7(10) 6_656 2_554
P1 Li1A Li2 87.8(2) 2 2_554
Li1B Li1A Li1B 136(2) . 2
S1 Li1A Li1B 59.0(12) . 2
S2 Li1A Li1B 140.0(10) 6_656 2
S3 Li1A Li1B 105.6(10) 2 2
S1 Li1A Li1B 52.1(11) 2 2
Li3A Li1A Li1B 87.3(14) 6_656 2
P1 Li1A Li1B 78.6(11) 2 2
Li2 Li1A Li1B 161.7(10) 2_554 2
Li1B Li1A Li3B 141(3) . 6_656
S1 Li1A Li3B 125.0(7) . 6_656
S2 Li1A Li3B 72.2(7) 6_656 6_656
S3 Li1A Li3B 116.9(5) 2 6_656
S1 Li1A Li3B 48.2(6) 2 6_656
Li3A Li1A Li3B 10.3(8) 6_656 6_656
P1 Li1A Li3B 80.0(5) 2 6_656
Li2 Li1A Li3B 109.6(8) 2_554 6_656
Li1B Li1A Li3B 80.2(13) 2 6_656
Li1B Li1A Li1A 97(3) . 7_565
S1 Li1A Li1A 89.17(10) . 7_565
S2 Li1A Li1A 44.03(12) 6_656 7_565
S3 Li1A Li1A 156.18(11) 2 7_565
S1 Li1A Li1A 102.19(11) 2 7_565
Li3A Li1A Li1A 49.7(7) 6_656 7_565
P1 Li1A Li1A 138.47(10) 2 7_565
Li2 Li1A Li1A 101.49(18) 2_554 7_565
Li1B Li1A Li1A 96.8(10) 2 7_565
Li3B Li1A Li1A 58.7(5) 6_656 7_565
Li1A Li1B S2 85(3) . 6_656
Li1A Li1B Li2 122(4) . 2_554
S2 Li1B Li2 71.2(15) 6_656 2_554
Li1A Li1B S3 83(3) . 2
S2 Li1B S3 122(2) 6_656 2
Li2 Li1B S3 68.2(15) 2_554 2
Li1A Li1B S1 76(3) . .
S2 Li1B S1 120(2) 6_656 .
Li2 Li1B S1 161(3) 2_554 .
S3 Li1B S1 111(2) 2 .
Li1A Li1B S1 177(4) . 2_554
S2 Li1B S1 97.4(19) 6_656 2_554
Li2 Li1B S1 60.7(15) 2_554 2_554
S3 Li1B S1 97(2) 2 2_554
S1 Li1B S1 101.4(19) . 2_554
Li1A Li1B Li2 131(4) . 6_656
S2 Li1B Li2 59.7(12) 6_656 6_656
Li2 Li1B Li2 20.2(6) 2_554 6_656
S3 Li1B Li2 88.2(18) 2 6_656
S1 Li1B Li2 150(2) . 6_656
S1 Li1B Li2 51.9(11) 2_554 6_656
Li1A Li1B Li1A 127(4) . 2_554
S2 Li1B Li1A 123(2) 6_656 2_554
Li2 Li1B Li1A 109(2) 2_554 2_554
S3 Li1B Li1A 109(2) 2 2_554
S1 Li1B Li1A 52.1(10) . 2_554
S1 Li1B Li1A 49.4(10) 2_554 2_554
Li2 Li1B Li1A 100.7(19) 6_656 2_554
Li1A Li1B Li3B 135(4) . 6_655
S2 Li1B Li3B 50.6(13) 6_656 6_655
Li2 Li1B Li3B 58.7(13) 2_554 6_655
S3 Li1B Li3B 126(2) 2 6_655
S1 Li1B Li3B 115.2(19) . 6_655
S1 Li1B Li3B 47.5(11) 2_554 6_655
Li2 Li1B Li3B 38.5(10) 6_656 6_655
Li1A Li1B Li3B 79.8(16) 2_554 6_655
Li1A Li1B Li3A 35(2) . 6_656
S2 Li1B Li3A 50.2(14) 6_656 6_656
Li2 Li1B Li3A 100.6(19) 2_554 6_656
S3 Li1B Li3A 99.8(19) 2 6_656
S1 Li1B Li3A 98(2) . 6_656
S1 Li1B Li3A 148(2) 2_554 6_656
Li2 Li1B Li3A 101.0(17) 6_656 6_656
Li1A Li1B Li3A 144(2) 2_554 6_656
Li3B Li1B Li3A 100.5(16) 6_655 6_656
Li2 Li2 Li3B 141.1(18) 5_556 1_556
Li2 Li2 Li1B 105.1(17) 5_556 2
Li3B Li2 Li1B 113.6(19) 1_556 2
Li2 Li2 S1 88.9(10) 5_556 5_556
Li3B Li2 S1 67.8(11) 1_556 5_556
Li1B Li2 S1 121.5(15) 2 5_556
Li2 Li2 S2 87.6(11) 5_556 .
Li3B Li2 S2 67.4(14) 1_556 .
Li1B Li2 S2 136.6(15) 2 .
S1 Li2 S2 99.7(3) 5_556 .
Li2 Li2 S1 68.6(10) 5_556 .
Li3B Li2 S1 130.5(12) 1_556 .
Li1B Li2 S1 67.2(15) 2 .
S1 Li2 S1 157.5(4) 5_556 .
S2 Li2 S1 80.1(3) . .
Li2 Li2 S3 159.4(13) 5_556 1_556
Li3B Li2 S3 58.9(12) 1_556 1_556
Li1B Li2 S3 56.2(13) 2 1_556
S1 Li2 S3 107.9(3) 5_556 1_556
S2 Li2 S3 100.8(3) . 1_556
S1 Li2 S3 94.1(3) . 1_556
Li2 Li2 Li3A 145.8(15) 5_556 1_556
Li3B Li2 Li3A 16.4(12) 1_556 1_556
Li1B Li2 Li3A 103.9(16) 2 1_556
S1 Li2 Li3A 60.3(8) 5_556 1_556
S2 Li2 Li3A 83.7(9) . 1_556
S1 Li2 Li3A 141.0(8) . 1_556
S3 Li2 Li3A 54.6(9) 1_556 1_556
Li2 Li2 S2 70.9(10) 5_556 5_556
Li3B Li2 S2 130.4(14) 1_556 5_556
Li1B Li2 S2 53.7(14) 2 5_556
S1 Li2 S2 80.4(2) 5_556 5_556
S2 Li2 S2 158.6(4) . 5_556
S1 Li2 S2 91.7(3) . 5_556
S3 Li2 S2 99.5(3) 1_556 5_556
Li3A Li2 S2 114.0(9) 1_556 5_556
Li2 Li2 Li1B 54.7(15) 5_556 6_556
Li3B Li2 Li1B 86.5(17) 1_556 6_556
Li1B Li2 Li1B 159.8(6) 2 6_556
S1 Li2 Li1B 63.4(13) 5_556 6_556
S2 Li2 Li1B 51.0(12) . 6_556
S1 Li2 Li1B 101.3(12) . 6_556
S3 Li2 Li1B 143.6(11) 1_556 6_556
Li3A Li2 Li1B 95.3(15) 1_556 6_556
S2 Li2 Li1B 112.5(12) 5_556 6_556
Li2 Li2 Li3B 26.7(13) 5_556 5
Li3B Li2 Li3B 167.8(6) 1_556 5
Li1B Li2 Li3B 78.5(16) 2 5
S1 Li2 Li3B 105.3(8) 5_556 5
S2 Li2 Li3B 105.1(10) . 5
S1 Li2 Li3B 54.0(8) . 5
S3 Li2 Li3B 133.2(9) 1_556 5
Li3A Li2 Li3B 164.7(9) 1_556 5
S2 Li2 Li3B 55.0(10) 5_556 5
Li1B Li2 Li3B 81.3(14) 6_556 5
Li2 Li2 Li1A 113.8(12) 5_556 2
Li3B Li2 Li1A 102.7(14) 1_556 2
Li1B Li2 Li1A 16.9(14) 2 2
S1 Li2 Li1A 106.0(3) 5_556 2
S2 Li2 Li1A 146.4(4) . 2
S1 Li2 Li1A 84.1(3) . 2
S3 Li2 Li1A 50.87(19) 1_556 2
Li3A Li2 Li1A 90.4(10) 1_556 2
S2 Li2 Li1A 50.24(19) 5_556 2
Li1B Li2 Li1A 162.5(12) 6_556 2
Li3B Li2 Li1A 88.8(9) 5 2
Li3B Li3A S3 77(4) . .
Li3B Li3A S1 79.3(19) . 5
S3 Li3A S1 110.5(11) . 5
Li3B Li3A S1 79.3(19) . 3
S3 Li3A S1 110.5(11) . 3
S1 Li3A S1 127.3(18) 5 3
Li3B Li3A Li2 43.9(18) . 1_554
S3 Li3A Li2 62.6(11) . 1_554
S1 Li3A Li2 55.4(6) 5 1_554
S1 Li3A Li2 123.2(19) 3 1_554
Li3B Li3A Li2 43.9(18) . 7_564
S3 Li3A Li2 62.6(11) . 7_564
S1 Li3A Li2 123.2(19) 5 7_564
S1 Li3A Li2 55.4(6) 3 7_564
Li2 Li3A Li2 77.0(15) 1_554 7_564
Li3B Li3A S2 163(5) . .
S3 Li3A S2 85.8(14) . .
S1 Li3A S2 107.3(12) 5 .
S1 Li3A S2 107.3(12) 3 .
Li2 Li3A S2 126.7(12) 1_554 .
Li2 Li3A S2 126.7(12) 7_564 .
Li3B Li3A Li1A 135(2) . 4_455
S3 Li3A Li1A 116.0(14) . 4_455
S1 Li3A Li1A 126.5(18) 5 4_455
S1 Li3A Li1A 55.7(5) 3 4_455
Li2 Li3A Li1A 178.1(15) 1_554 4_455
Li2 Li3A Li1A 101.2(2) 7_564 4_455
S2 Li3A Li1A 53.8(9) . 4_455
Li3B Li3A Li1A 135(2) . 6_556
S3 Li3A Li1A 116.0(14) . 6_556
S1 Li3A Li1A 55.7(5) 5 6_556
S1 Li3A Li1A 126.5(18) 3 6_556
Li2 Li3A Li1A 101.2(2) 1_554 6_556
Li2 Li3A Li1A 178.1(15) 7_564 6_556
S2 Li3A Li1A 53.8(9) . 6_556
Li1A Li3A Li1A 80.6(14) 4_455 6_556
Li3B Li3A P1 120(5) . .
S3 Li3A P1 43.2(7) . .
S1 Li3A P1 116.2(9) 5 .
S1 Li3A P1 116.2(9) 3 .
Li2 Li3A P1 95.6(12) 1_554 .
Li2 Li3A P1 95.6(12) 7_564 .
S2 Li3A P1 42.6(7) . .
Li1A Li3A P1 83.8(12) 4_455 .
Li1A Li3A P1 83.8(12) 6_556 .
Li3B Li3A Li1B 146.2(14) . 4_455
S3 Li3A Li1B 108.7(16) . 4_455
S1 Li3A Li1B 125.6(18) 5 4_455
S1 Li3A Li1B 67.4(12) 3 4_455
Li2 Li3A Li1B 167.4(18) 1_554 4_455
Li2 Li3A Li1B 107.7(9) 7_564 4_455
S2 Li3A Li1B 41.1(11) . 4_455
Li1A Li3A Li1B 12.8(9) 4_455 4_455
Li1A Li3A Li1B 73.8(14) 6_556 4_455
P1 Li3A Li1B 72.6(13) . 4_455
Li3A Li3B Li2 120(3) . 7_564
Li3A Li3B Li2 120(3) . 1_554
Li2 Li3B Li2 103(2) 7_564 1_554
Li3A Li3B S3 82(4) . .
Li2 Li3B S3 71.7(12) 7_564 .
Li2 Li3B S3 71.7(12) 1_554 .
Li3A Li3B S1 81(2) . 5
Li2 Li3B S1 159(3) 7_564 5
Li2 Li3B S1 61.8(3) 1_554 5
S3 Li3B S1 112.5(10) . 5
Li3A Li3B S1 81(2) . 3
Li2 Li3B S1 61.8(3) 7_564 3
Li2 Li3B S1 159(3) 1_554 3
S3 Li3B S1 112.5(10) . 3
S1 Li3B S1 128.6(18) 5 3
Li3A Li3B S2 171(5) . 1_554
Li2 Li3B S2 64.6(14) 7_564 1_554
Li2 Li3B S2 64.6(14) 1_554 1_554
S3 Li3B S2 106.4(18) . 1_554
S1 Li3B S2 95.1(13) 5 1_554
S1 Li3B S2 95.1(13) 3 1_554
Li3A Li3B Li2 124.6(14) . 5
Li2 Li3B Li2 106(2) 7_564 5
Li2 Li3B Li2 12.2(6) 1_554 5
S3 Li3B Li2 83.8(10) . 5
S1 Li3B Li2 55.8(4) 5 5
S1 Li3B Li2 152(2) 3 5
S2 Li3B Li2 57.9(10) 1_554 5
Li3A Li3B Li2 124.6(14) . 3
Li2 Li3B Li2 12.2(6) 7_564 3
Li2 Li3B Li2 106(2) 1_554 3
S3 Li3B Li2 83.8(10) . 3
S1 Li3B Li2 152(2) 5 3
S1 Li3B Li2 55.8(4) 3 3
S2 Li3B Li2 57.9(10) 1_554 3
Li2 Li3B Li2 106.8(17) 5 3
Li3A Li3B Li1B 132(3) . 6
Li2 Li3B Li1B 107(2) 7_564 6
Li2 Li3B Li1B 54.9(13) 1_554 6
S3 Li3B Li1B 125.5(17) . 6
S1 Li3B Li1B 52.9(12) 5 6
S1 Li3B Li1B 113.8(18) 3 6
S2 Li3B Li1B 42.9(13) 1_554 6
Li2 Li3B Li1B 42.8(11) 5 6
Li2 Li3B Li1B 99.4(19) 3 6
Li3A Li3B Li1B 132(3) . 4_454
Li2 Li3B Li1B 54.9(13) 7_564 4_454
Li2 Li3B Li1B 107(2) 1_554 4_454
S3 Li3B Li1B 125.5(17) . 4_454
S1 Li3B Li1B 113.8(18) 5 4_454
S1 Li3B Li1B 52.9(12) 3 4_454
S2 Li3B Li1B 42.9(13) 1_554 4_454
Li2 Li3B Li1B 99.4(19) 5 4_454
Li2 Li3B Li1B 42.8(11) 3 4_454
Li1B Li3B Li1B 68(2) 6 4_454
Li3A Li3B Li1A 34.6(15) . 4_455
Li2 Li3B Li1A 95.1(8) 7_564 4_455
Li2 Li3B Li1A 154(2) 1_554 4_455
S3 Li3B Li1A 96.9(15) . 4_455
S1 Li3B Li1A 104.4(16) 5 4_455
S1 Li3B Li1A 46.5(7) 3 4_455
S2 Li3B Li1A 141.0(10) 1_554 4_455
Li2 Li3B Li1A 157.9(14) 5 4_455
Li2 Li3B Li1A 95.3(4) 3 4_455
Li1B Li3B Li1A 136.2(16) 6 4_455
Li1B Li3B Li1A 98.1(12) 4_454 4_455

loop_
_geom_bond_atom_site_label_1
_geom_bond_atom_site_label_2
_geom_bond_distance
_geom_bond_site_symmetry_2
P1 S3 2.0613(14) .
P1 S1 2.0654(10) .
P1 S1 2.0654(10) 7_565
P1 S2 2.0822(15) .
P1 Li3A 2.99(4) .
P1 Li1A 3.002(4) 2_554
P1 Li1A 3.002(4) 8_665
S1 Li2 2.411(9) 5_556
S1 Li1A 2.425(5) .
S1 Li1B 2.47(5) .
S1 Li1A 2.467(5) 2_554
S1 Li3B 2.533(19) 5
S1 Li3A 2.55(2) 5
S1 Li2 2.589(9) .
S1 Li1B 2.74(6) 2
S2 Li1B 2.30(5) 6_556
S2 Li1B 2.30(5) 4_455
S2 Li1A 2.450(5) 6_556
S2 Li1A 2.450(5) 4_455
S2 Li2 2.559(9) .
S2 Li2 2.559(9) 7_565
S2 Li3B 2.62(6) 1_556
S2 Li3A 2.69(5) .
S2 Li2 2.705(9) 3_556
S2 Li2 2.705(9) 5_556
S3 Li1B 2.36(5) 8_665
S3 Li1B 2.36(5) 2_554
S3 Li3B 2.38(4) .
S3 Li3A 2.42(5) .
S3 Li1A 2.456(5) 8_665
S3 Li1A 2.456(5) 2_554
S3 Li2 2.636(9) 1_554
S3 Li2 2.636(9) 7_564
Li1A Li1B 1.04(6) .
Li1A Li3A 2.72(4) 6_656
Li1A Li2 3.025(11) 2_554
Li1A Li1B 3.03(6) 2
Li1A Li3B 3.39(5) 6_656
Li1A Li1A 3.522(9) 7_565
Li1B Li2 2.34(6) 2_554
Li1B Li2 2.77(6) 6_656
Li1B Li3B 3.38(7) 6_655
Li1B Li3A 3.50(8) 6_656
Li2 Li2 0.990(18) 5_556
Li2 Li3B 2.11(3) 1_556
Li2 Li3A 2.64(4) 1_556
Li2 Li3B 2.94(3) 5
Li3A Li3B 0.86(5) .
